data_1000180
loop_
_publ_author_name
'Lacorre, P'
'Hervieu, M'
'Raveau, B'

_publ_section_title
;
Existence de la Structure Triramsdellite: Li~3~ Fe Sb~2~ O~8~
;
_journal_coden_ASTM MRBUAC
_journal_name_full 'Materials Research Bulletin'
_journal_page_first 693
_journal_page_last 699
_journal_paper_doi 10.1016/0025-5408(84)90024-2
_journal_volume 19
_journal_year 1984
_chemical_formula_structural 'Li3 Fe Sb2 O8'
_chemical_formula_sum 'Fe Li3 O8 Sb2'
_chemical_name_systematic 'Trilithium iron(III) antimonate'
_space_group_IT_number 62
_symmetry_cell_setting orthorhombic
_symmetry_Int_Tables_number 62
_symmetry_space_group_name_Hall '-P 2n 2a'
_symmetry_space_group_name_H-M 'P m c n'
_cell_angle_alpha 90
_cell_angle_beta 90
_cell_angle_gamma 90
_cell_formula_units_Z 3
_cell_length_a 9.017(4)
_cell_length_b 5.013(2)
_cell_length_c 9.841(4)
_cell_volume 444.8
_refine_ls_R_factor_all 0.065
_cod_database_code 1000180

loop_
_symmetry_equiv_pos_as_xyz
x,y,z
1/2-x,1/2-y,1/2+z
1/2+x,-y,-z
-x,1/2+y,1/2-z
-x,-y,-z
1/2+x,1/2+y,1/2-z
1/2-x,y,z
x,1/2-y,1/2+z

loop_
_atom_site_label
_atom_site_type_symbol
_atom_site_symmetry_multiplicity
_atom_site_Wyckoff_symbol
_atom_site_fract_x
_atom_site_fract_y
_atom_site_fract_z
_atom_site_occupancy
_atom_site_attached_hydrogens
_atom_site_calc_flag
Li1 Li1+ 4 c 0.25 0.36 0.09 0.5 0 d
Li2 Li1+ 8 d 0.10(2) 0.57(3) 0.08(1) 0.5 0 d
Li3 Li1+ 4 c 0.25 -0.067(6) 0.858(3) 0.75 0 d
Fe1 Fe3+ 4 c 0.25 -0.067(6) 0.858(3) 0.25 0 d
Fe2 Fe3+ 8 d 0.0829(4) -0.033(1) 0.1371(4) 0.25 0 d
Sb1 Sb5+ 8 d 0.0829(4) -0.033(1) 0.1371(4) 0.75 0 d
O1 O2- 4 c 0.25 0.210(5) 0.260(3) 1. 0 d
O2 O2- 4 c 0.25 0.739(4) 0.069(4) 1. 0 d
O3 O2- 8 d 0.056(4) 0.709(4) 0.276(2) 1. 0 d
O4 O2- 8 d 0.103(4) 0.200(3) -0.042(2) 1. 0 d

loop_
_atom_type_symbol
_atom_type_oxidation_number
Li1+ 1.000
Fe3+ 3.000
Sb5+ 5.000
O2- -2.000
